data_4308868
loop_
_publ_author_name
'Jing Zhang'
'Jiang-Lin Liang'
'Xian-Ru Sun'
'Hai-Bing Zhou'
'Nian-Yong Zhu'
'Zhong-Yuan Zhou'
'Philip Wai Hong Chan'
'Chi-Ming Che'

_publ_section_title
;
Chiral Osmium Complexes with Sterically Bulky Schiff-Base Ligands. Crystal
Structures of Os(IV) Derivatives and the Reactivity and Catalytic
Cyclopropanation of Alkenes with EDA
;
_journal_name_full 'Inorganic Chemistry'
_journal_page_first 3942
_journal_page_last 3954
_journal_paper_doi 10.1021/ic0481935
_journal_volume 44
_journal_year 2005
_chemical_formula_moiety 'C40 H54 F6 N2 O6 Os'
_chemical_formula_sum 'C40 H54 F6 N2 O6 Os'
_chemical_formula_weight 963.05
_chemical_name_systematic
;
 ?
;
_space_group_IT_number 2
_symmetry_cell_setting triclinic
_symmetry_space_group_name_Hall '-P 1'
_symmetry_space_group_name_H-M 'P -1'
_atom_sites_solution_hydrogens geom
_atom_sites_solution_primary direct
_atom_sites_solution_secondary difmap
_audit_creation_method SHELXL-97
_cell_angle_alpha 67.19(3)
_cell_angle_beta 72.51(3)
_cell_angle_gamma 85.65(3)
_cell_formula_units_Z 2
_cell_length_a 12.681(3)
_cell_length_b 14.074(3)
_cell_length_c 14.727(3)
_cell_measurement_reflns_used 0
_cell_measurement_temperature 293(2)
_cell_measurement_theta_max 0
_cell_measurement_theta_min 0
_cell_volume 2308.3(11)
_computing_cell_refinement Scalepack
_computing_data_collection Marcontrol
_computing_data_reduction Denzo
_computing_molecular_graphics 'Ortep-3 for Windows (Farrugia, 1997)'
_computing_publication_material 'WinGX publication routines (Farrugia, 1999)'
_computing_structure_refinement 'SHELXL-97 (Sheldrick, 1997)'
_computing_structure_solution SIR-97
_diffrn_ambient_temperature 293(2)
_diffrn_measured_fraction_theta_full 0.811
_diffrn_measured_fraction_theta_max 0.811
_diffrn_measurement_device_type 'marresearch IPDS mar300'
_diffrn_measurement_method Oscillation
_diffrn_radiation_monochromator graphite
_diffrn_radiation_source 'fine-focus sealed tube'
_diffrn_radiation_type MoK\a
_diffrn_radiation_wavelength 0.71069
_diffrn_reflns_av_R_equivalents 0.0315
_diffrn_reflns_av_sigmaI/netI 0.0755
_diffrn_reflns_limit_h_max 14
_diffrn_reflns_limit_h_min -14
_diffrn_reflns_limit_k_max 17
_diffrn_reflns_limit_k_min -16
_diffrn_reflns_limit_l_max 17
_diffrn_reflns_limit_l_min -17
_diffrn_reflns_number 12321
_diffrn_reflns_theta_full 25.47
_diffrn_reflns_theta_max 25.47
_diffrn_reflns_theta_min 1.57
_exptl_absorpt_coefficient_mu 2.828
_exptl_absorpt_correction_type none
_exptl_crystal_colour 'dark green'
_exptl_crystal_density_diffrn 1.386
_exptl_crystal_density_method 'not measured'
_exptl_crystal_description prism
_exptl_crystal_F_000 972
_exptl_crystal_size_max 0.5
_exptl_crystal_size_mid 0.3
_exptl_crystal_size_min 0.25
_refine_diff_density_max 0.851
_refine_diff_density_min -1.617
_refine_diff_density_rms 0.262
_refine_ls_extinction_method none
_refine_ls_goodness_of_fit_ref 0.995
_refine_ls_hydrogen_treatment mixed
_refine_ls_matrix_type full
_refine_ls_number_parameters 484
_refine_ls_number_reflns 6928
_refine_ls_number_restraints 81
_refine_ls_restrained_S_all 1.012
_refine_ls_R_factor_all 0.0638
_refine_ls_R_factor_gt 0.0441
_refine_ls_shift/su_max 0.001
_refine_ls_shift/su_mean 0.000
_refine_ls_structure_factor_coef Fsqd
_refine_ls_weighting_details 'calc w=1/[\s^2^(Fo^2^)+(0.0786P)^2^+0.0000P] where P=(Fo^2^+2Fc^2^)/3'
_refine_ls_weighting_scheme calc
_refine_ls_wR_factor_gt 0.1110
_refine_ls_wR_factor_ref 0.1326
_reflns_number_gt 5227
_reflns_number_total 6928
_reflns_threshold_expression >2sigma(I)
_cod_data_source_file ic0481935si20041222_032328.cif
_cod_data_source_block mar411b
_cod_original_cell_volume 2308.3(9)
_cod_database_code 4308868

loop_
_symmetry_equiv_pos_as_xyz
'x, y, z'
'-x, -y, -z'

loop_
_atom_site_label
_atom_site_type_symbol
_atom_site_fract_x
_atom_site_fract_y
_atom_site_fract_z
_atom_site_U_iso_or_equiv
_atom_site_adp_type
_atom_site_occupancy
_atom_site_symmetry_multiplicity
_atom_site_calc_flag
_atom_site_refinement_flags
_atom_site_disorder_assembly
_atom_site_disorder_group
Os1 Os 0.81952(2) 0.08248(2) 0.32214(2) 0.05601(15) Uani 1 1 d . . .
O1 O 0.7345(4) 0.0779(4) 0.2330(4) 0.0601(13) Uani 1 1 d . . .
O2 O 0.9536(4) 0.1585(4) 0.2172(4) 0.0639(14) Uani 1 1 d . . .
O3 O 0.7607(5) 0.2238(4) 0.3081(4) 0.0665(15) Uani 1 1 d . . .
O4 O 0.5790(6) 0.1900(5) 0.3853(6) 0.114(3) Uani 1 1 d . . .
O5 O 0.8930(5) -0.0444(5) 0.3008(5) 0.0763(17) Uani 1 1 d . . .
O6 O 0.8801(7) -0.1675(6) 0.4545(6) 0.108(2) Uani 1 1 d . . .
N1 N 0.7005(5) -0.0074(5) 0.4460(4) 0.0580(16) Uani 1 1 d . . .
N2 N 0.8763(5) 0.0904(5) 0.4319(5) 0.0594(16) Uani 1 1 d . . .
C1 C 0.6762(6) -0.0049(6) 0.2484(6) 0.0572(19) Uani 1 1 d . . .
C2 C 0.6301(6) -0.0796(6) 0.3489(6) 0.060(2) Uani 1 1 d . . .
C3 C 0.5688(7) -0.1672(6) 0.3622(7) 0.067(2) Uani 1 1 d . . .
H3 H 0.5370 -0.2154 0.4283 0.080 Uiso 1 1 calc R . .
C4 C 0.5557(7) -0.1816(6) 0.2792(7) 0.065(2) Uani 1 1 d . A .
C5 C 0.6008(7) -0.1045(7) 0.1820(7) 0.068(2) Uani 1 1 d . . .
H5 H 0.5907 -0.1128 0.1254 0.082 Uiso 1 1 calc R . .
C6 C 0.6598(6) -0.0162(6) 0.1636(6) 0.060(2) Uani 1 1 d . . .
C7 C 0.6347(6) -0.0704(6) 0.4416(6) 0.061(2) Uani 1 1 d . . .
H7A H 0.5603 -0.0556 0.4746 0.074 Uiso 1 1 calc R . .
H7B H 0.6485 -0.1388 0.4861 0.074 Uiso 1 1 calc R . .
C8 C 0.4927(9) -0.2782(7) 0.2940(8) 0.085(3) Uani 1 1 d . . .
C9 C 0.535(2) -0.3719(18) 0.3635(19) 0.109(7) Uiso 0.50 1 d P A 1
H9A H 0.6122 -0.3761 0.3331 0.164 Uiso 0.50 1 calc PR A 1
H9B H 0.4956 -0.4324 0.3728 0.164 Uiso 0.50 1 calc PR A 1
H9C H 0.5226 -0.3671 0.4291 0.164 Uiso 0.50 1 calc PR A 1
C10 C 0.371(2) -0.271(2) 0.340(2) 0.121(8) Uiso 0.50 1 d P A 1
H10A H 0.3443 -0.2111 0.2946 0.182 Uiso 0.50 1 calc PR A 1
H10B H 0.3578 -0.2648 0.4054 0.182 Uiso 0.50 1 calc PR A 1
H10C H 0.3316 -0.3316 0.3502 0.182 Uiso 0.50 1 calc PR A 1
C11 C 0.505(2) -0.2846(19) 0.1863(18) 0.108(7) Uiso 0.50 1 d P A 1
H11A H 0.4761 -0.2244 0.1442 0.162 Uiso 0.50 1 calc PR A 1
H11B H 0.4651 -0.3451 0.1970 0.162 Uiso 0.50 1 calc PR A 1
H11C H 0.5821 -0.2883 0.1523 0.162 Uiso 0.50 1 calc PR A 1
C9' C 0.438(3) -0.347(2) 0.409(2) 0.150(11) Uiso 0.50 1 d P A 2
H9'1 H 0.3983 -0.3050 0.4448 0.225 Uiso 0.50 1 calc PR A 2
H9'2 H 0.4947 -0.3812 0.4398 0.225 Uiso 0.50 1 calc PR A 2
H9'3 H 0.3883 -0.3978 0.4136 0.225 Uiso 0.50 1 calc PR A 2
C10' C 0.3851(19) -0.2430(19) 0.257(2) 0.111(7) Uiso 0.50 1 d P A 2
H10D H 0.3387 -0.2082 0.2981 0.167 Uiso 0.50 1 calc PR A 2
H10E H 0.3452 -0.3026 0.2655 0.167 Uiso 0.50 1 calc PR A 2
H10F H 0.4065 -0.1971 0.1860 0.167 Uiso 0.50 1 calc PR A 2
C11' C 0.554(2) -0.331(2) 0.235(2) 0.130(9) Uiso 0.50 1 d P A 2
H11D H 0.5109 -0.3909 0.2467 0.195 Uiso 0.50 1 calc PR A 2
H11E H 0.6207 -0.3532 0.2531 0.195 Uiso 0.50 1 calc PR A 2
H11F H 0.5721 -0.2871 0.1629 0.195 Uiso 0.50 1 calc PR A 2
C12 C 0.7086(7) 0.0629(7) 0.0549(6) 0.071(2) Uani 1 1 d . . .
C13 C 0.6776(9) 0.0357(8) -0.0271(7) 0.095(3) Uani 1 1 d . . .
H13A H 0.7096 0.0876 -0.0944 0.143 Uiso 1 1 calc R . .
H13B H 0.5985 0.0329 -0.0122 0.143 Uiso 1 1 calc R . .
H13C H 0.7055 -0.0302 -0.0253 0.143 Uiso 1 1 calc R . .
C14 C 0.6631(8) 0.1697(7) 0.0473(7) 0.092(3) Uani 1 1 d . . .
H14A H 0.6790 0.1883 0.0983 0.138 Uiso 1 1 calc R . .
H14B H 0.5845 0.1671 0.0592 0.138 Uiso 1 1 calc R . .
H14C H 0.6976 0.2202 -0.0201 0.138 Uiso 1 1 calc R . .
C15 C 0.8347(8) 0.0678(9) 0.0271(7) 0.095(3) Uani 1 1 d . . .
H15A H 0.8565 0.0840 0.0766 0.143 Uiso 1 1 calc R . .
H15B H 0.8646 0.1202 -0.0403 0.143 Uiso 1 1 calc R . .
H15C H 0.8622 0.0022 0.0274 0.143 Uiso 1 1 calc R . .
C16 C 1.0118(6) 0.2316(6) 0.2207(6) 0.061(2) Uani 1 1 d . . .
C17 C 1.0111(7) 0.2344(6) 0.3162(7) 0.066(2) Uani 1 1 d . . .
C18 C 1.0816(8) 0.3065(7) 0.3178(8) 0.086(3) Uani 1 1 d . . .
H18 H 1.0822 0.3065 0.3808 0.104 Uiso 1 1 calc R . .
C19 C 1.1475(9) 0.3749(8) 0.2306(9) 0.094(3) Uani 1 1 d . B .
C20 C 1.1459(8) 0.3727(7) 0.1366(8) 0.086(3) Uani 1 1 d . . .
H20 H 1.1912 0.4204 0.0758 0.103 Uiso 1 1 calc R . .
C21 C 1.0791(7) 0.3022(6) 0.1295(7) 0.070(2) Uani 1 1 d . . .
C22 C 0.9490(7) 0.1618(7) 0.4154(7) 0.074(2) Uani 1 1 d . . .
H22A H 1.0034 0.1255 0.4492 0.089 Uiso 1 1 calc R . .
H22B H 0.9099 0.2029 0.4538 0.089 Uiso 1 1 calc R . .
C23 C 1.2278(10) 0.4502(9) 0.2315(9) 0.128(5) Uani 1 1 d D . .
C24 C 1.2894(16) 0.4017(16) 0.3075(14) 0.094(6) Uiso 0.50 1 d PD B 1
H24A H 1.2387 0.3618 0.3730 0.141 Uiso 0.50 1 calc PR B 1
H24B H 1.3267 0.4544 0.3143 0.141 Uiso 0.50 1 calc PR B 1
H24C H 1.3428 0.3575 0.2846 0.141 Uiso 0.50 1 calc PR B 1
C25 C 1.148(3) 0.526(2) 0.271(2) 0.191(15) Uiso 0.50 1 d PD B 1
H25A H 1.1072 0.5613 0.2231 0.287 Uiso 0.50 1 calc PR B 1
H25B H 1.1909 0.5760 0.2767 0.287 Uiso 0.50 1 calc PR B 1
H25C H 1.0977 0.4881 0.3373 0.287 Uiso 0.50 1 calc PR B 1
C26 C 1.301(2) 0.518(2) 0.1270(15) 0.143(10) Uiso 0.50 1 d PD B 1
H26A H 1.2563 0.5484 0.0813 0.214 Uiso 0.50 1 calc PR B 1
H26B H 1.3553 0.4772 0.0997 0.214 Uiso 0.50 1 calc PR B 1
H26C H 1.3369 0.5716 0.1334 0.214 Uiso 0.50 1 calc PR B 1
C24' C 1.2306(19) 0.4327(17) 0.3403(13) 0.103(7) Uiso 0.50 1 d PD B 2
H24D H 1.2408 0.3610 0.3764 0.155 Uiso 0.50 1 calc PR B 2
H24E H 1.1621 0.4523 0.3770 0.155 Uiso 0.50 1 calc PR B 2
H24F H 1.2908 0.4736 0.3356 0.155 Uiso 0.50 1 calc PR B 2
C25' C 1.211(2) 0.5603(14) 0.1706(16) 0.121(8) Uiso 0.50 1 d PD B 2
H25D H 1.2632 0.6043 0.1736 0.182 Uiso 0.50 1 calc PR B 2
H25E H 1.1372 0.5776 0.1989 0.182 Uiso 0.50 1 calc PR B 2
H25F H 1.2225 0.5697 0.1001 0.182 Uiso 0.50 1 calc PR B 2
C26' C 1.3472(17) 0.4222(19) 0.1755(17) 0.134(9) Uiso 0.50 1 d PD B 2
H26D H 1.3597 0.3514 0.2124 0.202 Uiso 0.50 1 calc PR B 2
H26E H 1.4027 0.4659 0.1742 0.202 Uiso 0.50 1 calc PR B 2
H26F H 1.3512 0.4324 0.1062 0.202 Uiso 0.50 1 calc PR B 2
C27 C 1.0792(7) 0.3040(7) 0.0250(6) 0.074(2) Uani 1 1 d . . .
C28 C 1.1217(9) 0.2024(8) 0.0154(8) 0.103(3) Uani 1 1 d . . .
H28A H 1.1955 0.1940 0.0212 0.155 Uiso 1 1 calc R . .
H28B H 1.1220 0.2038 -0.0504 0.155 Uiso 1 1 calc R . .
H28C H 1.0742 0.1459 0.0693 0.155 Uiso 1 1 calc R . .
C29 C 0.9603(8) 0.3201(8) 0.0148(8) 0.097(3) Uani 1 1 d . . .
H29A H 0.9113 0.2651 0.0694 0.145 Uiso 1 1 calc R . .
H29B H 0.9602 0.3204 -0.0505 0.145 Uiso 1 1 calc R . .
H29C H 0.9356 0.3848 0.0192 0.145 Uiso 1 1 calc R . .
C30 C 1.1527(10) 0.3922(8) -0.0644(8) 0.114(4) Uani 1 1 d . . .
H30A H 1.2276 0.3842 -0.0616 0.171 Uiso 1 1 calc R . .
H30B H 1.1275 0.4567 -0.0596 0.171 Uiso 1 1 calc R . .
H30C H 1.1493 0.3915 -0.1283 0.171 Uiso 1 1 calc R . .
C31 C 0.6971(6) 0.0042(7) 0.5423(6) 0.064(2) Uani 1 1 d . . .
H31 H 0.6624 0.0691 0.5414 0.077 Uiso 1 1 calc R . .
C32 C 0.8204(6) 0.0135(7) 0.5380(6) 0.064(2) Uani 1 1 d . . .
H32 H 0.8527 -0.0533 0.5440 0.077 Uiso 1 1 calc R . .
C33 C 0.8298(8) 0.0376(8) 0.6282(6) 0.078(3) Uani 1 1 d . . .
H33A H 0.9069 0.0396 0.6260 0.093 Uiso 1 1 calc R . .
H33B H 0.8004 0.1044 0.6236 0.093 Uiso 1 1 calc R . .
C34 C 0.7646(8) -0.0463(8) 0.7288(6) 0.088(3) Uani 1 1 d . . .
H34A H 0.8006 -0.1111 0.7365 0.106 Uiso 1 1 calc R . .
H34B H 0.7654 -0.0288 0.7861 0.106 Uiso 1 1 calc R . .
C35 C 0.6457(8) -0.0601(9) 0.7330(7) 0.095(3) Uani 1 1 d . . .
H35A H 0.6072 0.0020 0.7336 0.114 Uiso 1 1 calc R . .
H35B H 0.6095 -0.1166 0.7965 0.114 Uiso 1 1 calc R . .
C36 C 0.6369(8) -0.0821(8) 0.6420(6) 0.079(3) Uani 1 1 d . . .
H36A H 0.6694 -0.1473 0.6442 0.095 Uiso 1 1 calc R . .
H36B H 0.5597 -0.0871 0.6459 0.095 Uiso 1 1 calc R . .
C37 C 0.6627(8) 0.2446(7) 0.3335(7) 0.070(2) Uani 1 1 d . C .
C38 C 0.6461(8) 0.3653(12) 0.2905(9) 0.118(4) Uani 1 1 d D . .
C39 C 0.9019(8) -0.1297(10) 0.3605(8) 0.080(3) Uani 1 1 d . D .
C40 C 0.9510(11) -0.2102(11) 0.3098(9) 0.133(5) Uani 1 1 d D . .
F1 F 0.6856(12) 0.4023(11) 0.1898(9) 0.128(5) Uiso 0.50 1 d PD C 1
F2 F 0.7031(12) 0.4060(13) 0.3294(12) 0.131(5) Uiso 0.50 1 d PD C 1
F3 F 0.5427(8) 0.3873(11) 0.3144(11) 0.113(4) Uiso 0.50 1 d PD C 1
F4 F 0.9530(14) -0.3050(10) 0.3744(10) 0.134(5) Uiso 0.50 1 d PD D 1
F5 F 0.8911(12) -0.2081(12) 0.2486(12) 0.136(5) Uiso 0.50 1 d PD D 1
F6 F 1.0561(10) -0.1781(11) 0.2542(11) 0.128(5) Uiso 0.50 1 d PD D 1
F1' F 0.7322(10) 0.4209(12) 0.2691(12) 0.123(5) Uiso 0.50 1 d PD C 2
F2' F 0.5621(10) 0.3893(12) 0.3556(11) 0.126(5) Uiso 0.50 1 d PD C 2
F3' F 0.6195(16) 0.3858(16) 0.2045(12) 0.173(8) Uiso 0.50 1 d PD C 2
F4' F 0.8769(16) -0.2924(14) 0.3577(14) 0.192(8) Uiso 0.50 1 d PD D 2
F5' F 0.9661(15) -0.1790(12) 0.2125(10) 0.150(6) Uiso 0.50 1 d PD D 2
F6' F 1.0423(15) -0.2448(18) 0.3354(17) 0.212(9) Uiso 0.50 1 d PD D 2

loop_
_atom_site_aniso_label
_atom_site_aniso_U_11
_atom_site_aniso_U_22
_atom_site_aniso_U_33
_atom_site_aniso_U_23
_atom_site_aniso_U_13
_atom_site_aniso_U_12
Os1 0.0579(2) 0.0598(2) 0.04550(19) -0.01703(15) -0.00944(13) -0.01121(14)
O1 0.065(3) 0.057(3) 0.051(3) -0.013(3) -0.012(2) -0.015(3)
O2 0.062(3) 0.069(4) 0.056(3) -0.024(3) -0.008(2) -0.014(3)
O3 0.052(4) 0.065(4) 0.075(4) -0.023(3) -0.010(3) -0.010(3)
O4 0.075(5) 0.077(5) 0.138(7) -0.008(4) 0.003(4) -0.014(4)
O5 0.088(4) 0.060(4) 0.069(4) -0.018(3) -0.014(3) -0.001(3)
O6 0.176(7) 0.085(5) 0.079(5) -0.039(4) -0.053(5) 0.025(5)
N1 0.066(4) 0.057(4) 0.045(3) -0.015(3) -0.012(3) -0.008(3)
N2 0.057(4) 0.059(4) 0.058(4) -0.022(3) -0.010(3) -0.012(3)
C1 0.060(5) 0.049(5) 0.058(5) -0.015(4) -0.015(4) -0.010(4)
C2 0.059(5) 0.061(5) 0.055(5) -0.017(4) -0.017(4) -0.010(4)
C3 0.064(5) 0.055(5) 0.074(6) -0.020(5) -0.015(4) -0.008(4)
C4 0.064(5) 0.057(6) 0.080(6) -0.029(5) -0.026(4) -0.005(4)
C5 0.074(6) 0.067(6) 0.072(6) -0.032(5) -0.027(4) 0.003(4)
C6 0.069(5) 0.057(5) 0.060(5) -0.022(4) -0.027(4) 0.004(4)
C7 0.055(5) 0.056(5) 0.062(5) -0.014(4) -0.012(4) -0.002(4)
C8 0.103(8) 0.062(6) 0.090(7) -0.029(5) -0.025(6) -0.015(5)
C12 0.086(6) 0.072(6) 0.055(5) -0.021(5) -0.023(4) -0.012(5)
C13 0.124(9) 0.106(8) 0.058(6) -0.027(6) -0.031(5) -0.014(6)
C14 0.120(8) 0.070(7) 0.071(6) -0.007(5) -0.033(6) -0.002(6)
C15 0.095(8) 0.109(9) 0.069(6) -0.031(6) -0.003(5) -0.024(6)
C16 0.049(5) 0.062(5) 0.068(5) -0.021(4) -0.014(4) -0.008(4)
C17 0.060(5) 0.062(6) 0.073(6) -0.017(5) -0.021(4) -0.015(4)
C18 0.105(8) 0.074(7) 0.088(7) -0.021(6) -0.049(6) -0.016(6)
C19 0.104(8) 0.070(7) 0.100(8) -0.001(6) -0.051(6) -0.036(6)
C20 0.091(7) 0.064(6) 0.090(7) -0.003(5) -0.038(6) -0.028(5)
C21 0.065(6) 0.054(5) 0.077(6) -0.012(5) -0.018(4) -0.004(4)
C22 0.072(6) 0.078(7) 0.081(6) -0.034(5) -0.033(5) 0.016(5)
C23 0.152(12) 0.100(9) 0.132(11) -0.014(8) -0.072(9) -0.044(8)
C27 0.085(6) 0.062(6) 0.057(5) -0.013(4) -0.006(4) -0.015(5)
C28 0.114(8) 0.085(8) 0.088(7) -0.036(6) 0.010(6) -0.004(6)
C29 0.105(8) 0.103(9) 0.080(7) -0.022(6) -0.041(6) -0.001(6)
C30 0.148(10) 0.087(8) 0.080(7) -0.013(6) -0.011(7) -0.040(7)
C31 0.064(5) 0.078(6) 0.047(4) -0.022(4) -0.010(4) -0.010(4)
C32 0.062(5) 0.080(6) 0.050(5) -0.027(4) -0.011(4) -0.004(4)
C33 0.081(6) 0.100(8) 0.061(5) -0.039(5) -0.021(4) 0.001(5)
C34 0.108(8) 0.103(8) 0.048(5) -0.027(5) -0.021(5) 0.021(6)
C35 0.082(7) 0.129(10) 0.058(6) -0.028(6) -0.005(5) -0.001(6)
C36 0.083(6) 0.088(7) 0.054(5) -0.024(5) -0.005(4) -0.012(5)
C37 0.080(7) 0.056(6) 0.061(5) -0.009(4) -0.016(5) -0.008(5)
C38 0.079(9) 0.157(13) 0.127(11) -0.073(10) -0.021(7) 0.012(8)
C39 0.082(7) 0.100(9) 0.071(7) -0.047(7) -0.019(5) 0.001(6)
C40 0.165(14) 0.118(11) 0.089(9) 0.003(8) -0.054(9) -0.012(10)

loop_
_atom_type_symbol
_atom_type_description
_atom_type_scat_dispersion_real
_atom_type_scat_dispersion_imag
_atom_type_scat_source
Os Os -1.2165 7.6030 'International Tables Vol C Tables 4.2.6.8 and 6.1.1.4'
O O 0.0106 0.0060 'International Tables Vol C Tables 4.2.6.8 and 6.1.1.4'
N N 0.0061 0.0033 'International Tables Vol C Tables 4.2.6.8 and 6.1.1.4'
C C 0.0033 0.0016 'International Tables Vol C Tables 4.2.6.8 and 6.1.1.4'
F F 0.0171 0.0103 'International Tables Vol C Tables 4.2.6.8 and 6.1.1.4'
H H 0.0000 0.0000 'International Tables Vol C Tables 4.2.6.8 and 6.1.1.4'

loop_
_geom_angle_atom_site_label_1
_geom_angle_atom_site_label_2
_geom_angle_atom_site_label_3
_geom_angle
_geom_angle_site_symmetry_1
_geom_angle_site_symmetry_3
_geom_angle_publ_flag
O1 Os1 O2 99.7(2) . . ?
O1 Os1 N2 168.3(2) . . ?
O2 Os1 N2 89.8(2) . . ?
O1 Os1 N1 89.6(2) . . ?
O2 Os1 N1 169.4(2) . . ?
N2 Os1 N1 81.6(2) . . ?
O1 Os1 O3 87.9(2) . . ?
O2 Os1 O3 85.1(2) . . ?
N2 Os1 O3 86.0(2) . . ?
N1 Os1 O3 100.3(2) . . ?
O1 Os1 O5 85.4(2) . . ?
O2 Os1 O5 84.9(2) . . ?
N2 Os1 O5 102.4(3) . . ?
N1 Os1 O5 90.9(3) . . ?
O3 Os1 O5 167.0(2) . . ?
C1 O1 Os1 124.5(5) . . ?
C16 O2 Os1 126.5(5) . . ?
C37 O3 Os1 126.5(5) . . ?
C39 O5 Os1 132.1(6) . . ?
C7 N1 C31 123.5(6) . . ?
C7 N1 Os1 123.0(5) . . ?
C31 N1 Os1 113.5(4) . . ?
C22 N2 C32 122.2(7) . . ?
C22 N2 Os1 123.7(6) . . ?
C32 N2 Os1 113.8(4) . . ?
O1 C1 C6 118.8(7) . . ?
O1 C1 C2 121.1(7) . . ?
C6 C1 C2 120.1(7) . . ?
C1 C2 C3 119.4(7) . . ?
C1 C2 C7 124.2(7) . . ?
C3 C2 C7 116.3(7) . . ?
C4 C3 C2 121.2(8) . . ?
C3 C4 C5 117.0(7) . . ?
C3 C4 C8 120.9(8) . . ?
C5 C4 C8 122.1(8) . . ?
C6 C5 C4 124.7(8) . . ?
C5 C6 C1 117.5(7) . . ?
C5 C6 C12 121.3(7) . . ?
C1 C6 C12 121.1(7) . . ?
N1 C7 C2 125.4(7) . . ?
C11' C8 C9 72.0(15) . . ?
C11' C8 C10 133.6(17) . . ?
C9 C8 C10 110.2(16) . . ?
C11' C8 C4 112.9(14) . . ?
C9 C8 C4 109.2(12) . . ?
C10 C8 C4 109.7(13) . . ?
C11' C8 C9' 114.4(18) . . ?
C9 C8 C9' 50.3(13) . . ?
C10 C8 C9' 61.6(15) . . ?
C4 C8 C9' 113.2(14) . . ?
C11' C8 C11 41.8(12) . . ?
C9 C8 C11 111.5(15) . . ?
C10 C8 C11 105.6(15) . . ?
C4 C8 C11 110.7(11) . . ?
C9' C8 C11 136.0(16) . . ?
C11' C8 C10' 106.4(16) . . ?
C9 C8 C10' 139.3(15) . . ?
C10 C8 C10' 41.0(12) . . ?
C4 C8 C10' 108.5(11) . . ?
C9' C8 C10' 100.1(16) . . ?
C11 C8 C10' 67.8(13) . . ?
C6 C12 C15 110.1(8) . . ?
C6 C12 C14 109.7(7) . . ?
C15 C12 C14 110.3(8) . . ?
C6 C12 C13 112.2(7) . . ?
C15 C12 C13 107.4(8) . . ?
C14 C12 C13 107.1(8) . . ?
O2 C16 C21 119.2(7) . . ?
O2 C16 C17 121.2(7) . . ?
C21 C16 C17 119.5(7) . . ?
C18 C17 C16 119.8(8) . . ?
C18 C17 C22 115.7(8) . . ?
C16 C17 C22 124.2(7) . . ?
C19 C18 C17 121.5(9) . . ?
C18 C19 C20 118.1(8) . . ?
C18 C19 C23 121.9(10) . . ?
C20 C19 C23 119.9(9) . . ?
C19 C20 C21 123.3(9) . . ?
C16 C21 C20 117.7(9) . . ?
C16 C21 C27 121.0(7) . . ?
C20 C21 C27 121.3(8) . . ?
N2 C22 C17 125.9(8) . . ?
C24 C23 C25' 132.6(15) . . ?
C24 C23 C26 113.1(12) . . ?
C25' C23 C26 53.2(10) . . ?
C24 C23 C19 113.4(12) . . ?
C25' C23 C19 112.7(12) . . ?
C26 C23 C19 115.2(14) . . ?
C24 C23 C24' 36.1(9) . . ?
C25' C23 C24' 112.6(11) . . ?
C26 C23 C24' 130.9(16) . . ?
C19 C23 C24' 113.2(12) . . ?
C24 C23 C25 106.2(12) . . ?
C25' C23 C25 52.6(11) . . ?
C26 C23 C25 104.7(12) . . ?
C19 C23 C25 102.8(17) . . ?
C24' C23 C25 71.1(12) . . ?
C24 C23 C26' 70.4(10) . . ?
C25' C23 C26' 107.6(11) . . ?
C26 C23 C26' 55.1(11) . . ?
C19 C23 C26' 104.6(13) . . ?
C24' C23 C26' 105.3(10) . . ?
C25 C23 C26' 151.2(18) . . ?
C30 C27 C21 112.1(8) . . ?
C30 C27 C28 108.2(8) . . ?
C21 C27 C28 109.6(8) . . ?
C30 C27 C29 106.9(9) . . ?
C21 C27 C29 109.6(7) . . ?
C28 C27 C29 110.5(8) . . ?
N1 C31 C36 116.4(7) . . ?
N1 C31 C32 105.6(6) . . ?
C36 C31 C32 109.4(7) . . ?
N2 C32 C33 116.3(7) . . ?
N2 C32 C31 105.6(6) . . ?
C33 C32 C31 111.4(6) . . ?
C34 C33 C32 108.6(7) . . ?
C35 C34 C33 112.6(8) . . ?
C34 C35 C36 112.5(7) . . ?
C31 C36 C35 109.4(8) . . ?
O4 C37 O3 131.7(9) . . ?
O4 C37 C38 115.9(9) . . ?
O3 C37 C38 112.4(7) . . ?
F1' C38 F3 129.0(15) . . ?
F1' C38 F1 74.5(10) . . ?
F3 C38 F1 108.0(11) . . ?
F1' C38 F2 35.8(8) . . ?
F3 C38 F2 111.0(11) . . ?
F1 C38 F2 109.9(12) . . ?
F1' C38 F2' 109.8(12) . . ?
F3 C38 F2' 32.4(8) . . ?
F1 C38 F2' 133.4(15) . . ?
F2 C38 F2' 81.6(10) . . ?
F1' C38 F3' 108.6(12) . . ?
F3 C38 F3' 76.5(10) . . ?
F1 C38 F3' 36.5(9) . . ?
F2 C38 F3' 140.6(16) . . ?
F2' C38 F3' 107.9(11) . . ?
F1' C38 C37 114.4(11) . . ?
F3 C38 C37 112.5(11) . . ?
F1 C38 C37 108.7(11) . . ?
F2 C38 C37 106.7(12) . . ?
F2' C38 C37 110.6(12) . . ?
F3' C38 C37 105.3(13) . . ?
O5 C39 O6 132.4(10) . . ?
O5 C39 C40 115.1(9) . . ?
O6 C39 C40 112.4(10) . . ?
F5' C40 F4 127.4(17) . . ?
F5' C40 F6' 112.3(14) . . ?
F4 C40 F6' 59.6(10) . . ?
F5' C40 F5 43.5(8) . . ?
F4 C40 F5 109.6(12) . . ?
F6' C40 F5 144(2) . . ?
F5' C40 F6 67.2(10) . . ?
F4 C40 F6 107.2(12) . . ?
F6' C40 F6 52.1(10) . . ?
F5 C40 F6 110.5(11) . . ?
F5' C40 F4' 108.0(13) . . ?
F4 C40 F4' 46.4(9) . . ?
F6' C40 F4' 105.8(12) . . ?
F5 C40 F4' 70.2(10) . . ?
F6 C40 F4' 145.1(18) . . ?
F5' C40 C39 115.9(13) . . ?
F4 C40 C39 115.5(12) . . ?
F6' C40 C39 108.3(15) . . ?
F5 C40 C39 107.1(12) . . ?
F6 C40 C39 106.8(11) . . ?
F4' C40 C39 106.0(14) . . ?

loop_
_geom_bond_atom_site_label_1
_geom_bond_atom_site_label_2
_geom_bond_distance
_geom_bond_site_symmetry_2
_geom_bond_publ_flag
Os1 O1 1.954(5) . ?
Os1 O2 1.959(5) . ?
Os1 N2 1.998(6) . ?
Os1 N1 2.013(6) . ?
Os1 O3 2.025(6) . ?
Os1 O5 2.041(6) . ?
O1 C1 1.334(8) . ?
O2 C16 1.337(9) . ?
O3 C37 1.233(10) . ?
O4 C37 1.217(10) . ?
O5 C39 1.203(12) . ?
O6 C39 1.224(11) . ?
N1 C7 1.295(9) . ?
N1 C31 1.476(9) . ?
N2 C22 1.317(10) . ?
N2 C32 1.502(9) . ?
C1 C6 1.394(10) . ?
C1 C2 1.416(10) . ?
C2 C3 1.424(11) . ?
C2 C7 1.438(11) . ?
C3 C4 1.372(11) . ?
C4 C5 1.397(11) . ?
C4 C8 1.537(11) . ?
C5 C6 1.392(11) . ?
C6 C12 1.521(11) . ?
C8 C11' 1.39(3) . ?
C8 C9 1.50(2) . ?
C8 C10 1.51(3) . ?
C8 C9' 1.55(3) . ?
C8 C11 1.58(2) . ?
C8 C10' 1.59(2) . ?
C12 C15 1.526(13) . ?
C12 C14 1.544(13) . ?
C12 C13 1.558(11) . ?
C16 C21 1.388(11) . ?
C16 C17 1.418(11) . ?
C17 C18 1.414(11) . ?
C17 C22 1.439(12) . ?
C18 C19 1.339(13) . ?
C19 C20 1.404(13) . ?
C19 C23 1.531(13) . ?
C20 C21 1.404(12) . ?
C21 C27 1.529(12) . ?
C23 C24 1.476(14) . ?
C23 C25' 1.495(15) . ?
C23 C26 1.508(15) . ?
C23 C24' 1.535(15) . ?
C23 C25 1.572(16) . ?
C23 C26' 1.593(15) . ?
C27 C30 1.521(12) . ?
C27 C28 1.532(13) . ?
C27 C29 1.551(13) . ?
C31 C36 1.516(11) . ?
C31 C32 1.559(10) . ?
C32 C33 1.531(10) . ?
C33 C34 1.526(12) . ?
C34 C35 1.514(13) . ?
C35 C36 1.523(13) . ?
C37 C38 1.589(16) . ?
C38 F1' 1.278(12) . ?
C38 F3 1.298(11) . ?
C38 F1 1.310(12) . ?
C38 F2 1.320(12) . ?
C38 F2' 1.323(12) . ?
C38 F3' 1.327(13) . ?
C39 C40 1.580(18) . ?
C40 F5' 1.281(13) . ?
C40 F4 1.308(12) . ?
C40 F6' 1.324(13) . ?
C40 F5 1.334(12) . ?
C40 F6 1.341(12) . ?
C40 F4' 1.362(13) . ?
